data_1528512
loop_
_publ_author_name
'Gatehouse, B.M.'
'Leverett, P.'

_publ_section_title
;
 The Crystal Structure of Dipotassium Trimolybdate, K2 Mo3 O10; a Compound
 with Five-co-ordinate Molybdenum(VI)
;
_journal_name_full
;
Journal of the Chemical Society A: Inorganic, Physical, Theoretical (1966-1971)
;
_journal_page_first 1398
_journal_page_last 1405
_journal_volume 1968
_journal_year 1968
_chemical_formula_sum 'K2 Mo3 O10'
_space_group_IT_number 15
_symmetry_space_group_name_Hall '-C 2yc'
_symmetry_space_group_name_H-M 'C 1 2/c 1'
_cell_angle_alpha 90
_cell_angle_beta 98.84
_cell_angle_gamma 90
_cell_formula_units_Z 4
_cell_length_a 13.902
_cell_length_b 7.914
_cell_length_c 8.84
_cell_volume 961.028
_citation_journal_id_ASTM JCSIAP
_cod_data_source_file Gatehouse_JCSIAP_1968_332.cif
_cod_data_source_block K2Mo3O10
_cod_original_cell_volume 961.0277
_cod_database_code 1528512

loop_
_symmetry_equiv_pos_as_xyz
x,y,z
-x,y,-z+1/2
-x,-y,-z
x,-y,z-1/2
x+1/2,y+1/2,z
-x+1/2,y+1/2,-z+1/2
-x+1/2,-y+1/2,-z
x+1/2,-y+1/2,z-1/2

loop_
_atom_site_label
_atom_site_type_symbol
_atom_site_fract_x
_atom_site_fract_y
_atom_site_fract_z
_atom_site_occupancy
_atom_site_U_iso_or_equiv
O2 O-2 0.4779 0.4077 0.0899 1 0.0
K1 K+1 0.1842 0.4045 0.1557 1 0.0
Mo2 Mo+6 0.5 0.1959 0.25 1 0.0
O5 O-2 0.1351 0.1916 0.3611 1 0.0
O4 O-2 0.2039 0.0405 0.0814 1 0.0
O3 O-2 0.4478 0.056 0.1166 1 0.0
O1 O-2 0.3777 0.2518 0.3216 1 0.0
Mo1 Mo+6 0.3922 0.4206 0.4813 1 0.0
